data_7224183
loop_
_publ_author_name
'Ding, Xin'
'Tuikka, Matti J.'
'Hirva, Pipsa'
'Kukushkin, Vadim Yu.'
'Novikov, Alexander S.'
'Haukka, Matti'

_publ_section_title
;
 Fine-tuning halogen bonding properties of diiodine through
 halogen--halogen charge transfer -- extended
 [Ru(2,2&#x2032;-bipyridine)(CO)2X2]&#x00B7;I2systems (X = Cl, Br, I)
;
_journal_issue 11
_journal_name_full CrystEngComm
_journal_page_first 1987
_journal_paper_doi 10.1039/C5CE02396C
_journal_volume 18
_journal_year 2016
_chemical_absolute_configuration unk
_chemical_formula_moiety 'C12 H8 Br2 N2 O2 Ru'
_chemical_formula_sum 'C12 H8 Br2 N2 O2 Ru'
_chemical_formula_weight 473.09
_chemical_name_systematic
; 
 ? 
;
_space_group_IT_number 7
_symmetry_cell_setting monoclinic
_symmetry_space_group_name_Hall 'P -2yac'
_symmetry_space_group_name_H-M 'P 1 n 1'
_atom_sites_solution_hydrogens geom
_atom_sites_solution_primary direct
_atom_sites_solution_secondary difmap
_audit_creation_method SHELXL-97
_audit_update_record
;
2014-06-19 deposited with the CCDC.
2016-02-09 downloaded from the CCDC.
;
_cell_angle_alpha 90.00
_cell_angle_beta 103.490(2)
_cell_angle_gamma 90.00
_cell_formula_units_Z 2
_cell_length_a 8.3627(6)
_cell_length_b 6.9269(5)
_cell_length_c 12.7050(9)
_cell_measurement_reflns_used 3943
_cell_measurement_temperature 100(2)
_cell_measurement_theta_max 32.97
_cell_measurement_theta_min 2.66
_cell_volume 715.67(9)
_computing_cell_refinement 'SAINT (Bruker AXS, 2009)'
_computing_data_collection 'APEX2 (Bruker AXS, 2010)'
_computing_data_reduction 'SAINT (Bruker AXS, 2009)'
_computing_molecular_graphics 'Diamond v.3.2g (Brandenburg, 2011)'
_computing_publication_material 'SHELXL-97 (Sheldrick, 2008)'
_computing_structure_refinement 'SHELXL-97 (Sheldrick, 2008)'
_computing_structure_solution 'SHELXS-97 (Sheldrick, 2008)'
_diffrn_ambient_temperature 100(2)
_diffrn_detector_area_resol_mean 16
_diffrn_measured_fraction_theta_full 0.980
_diffrn_measured_fraction_theta_max 0.980
_diffrn_measurement_device '62mm x 62mm CCD camera on \k-goniostat'
_diffrn_measurement_device_type 'Bruker KAPPA APEX II CCD'
_diffrn_measurement_method '\f scans and \w scans with \k offset'
_diffrn_radiation_monochromator 'horizontally mounted graphite crystal'
_diffrn_radiation_source 'fine-focus sealed tube'
_diffrn_radiation_type MoK\a
_diffrn_radiation_wavelength 0.71073
_diffrn_reflns_av_R_equivalents 0.0240
_diffrn_reflns_av_sigmaI/netI 0.0459
_diffrn_reflns_limit_h_max 11
_diffrn_reflns_limit_h_min -12
_diffrn_reflns_limit_k_max 9
_diffrn_reflns_limit_k_min -9
_diffrn_reflns_limit_l_max 15
_diffrn_reflns_limit_l_min -18
_diffrn_reflns_number 6862
_diffrn_reflns_theta_full 30.75
_diffrn_reflns_theta_max 30.75
_diffrn_reflns_theta_min 2.94
_exptl_absorpt_coefficient_mu 6.676
_exptl_absorpt_correction_T_max 0.7761
_exptl_absorpt_correction_T_min 0.3913
_exptl_absorpt_correction_type numerical
_exptl_absorpt_process_details 'SADABS (Sheldrick, 2008)'
_exptl_crystal_colour green
_exptl_crystal_density_diffrn 2.195
_exptl_crystal_density_method 'not measured'
_exptl_crystal_description block
_exptl_crystal_F_000 448
_exptl_crystal_size_max 0.17
_exptl_crystal_size_mid 0.09
_exptl_crystal_size_min 0.04
_refine_diff_density_max 0.956
_refine_diff_density_min -0.969
_refine_diff_density_rms 0.131
_refine_ls_abs_structure_details 'Flack H D (1983), Acta Cryst. A39, 876-881'
_refine_ls_abs_structure_Flack 0.093(7)
_refine_ls_extinction_method none
_refine_ls_goodness_of_fit_ref 1.011
_refine_ls_hydrogen_treatment constr
_refine_ls_matrix_type full
_refine_ls_number_parameters 173
_refine_ls_number_reflns 3189
_refine_ls_number_restraints 2
_refine_ls_restrained_S_all 1.010
_refine_ls_R_factor_all 0.0272
_refine_ls_R_factor_gt 0.0235
_refine_ls_shift/su_max 0.000
_refine_ls_shift/su_mean 0.000
_refine_ls_structure_factor_coef Fsqd
_refine_ls_weighting_details 'calc w=1/[\s^2^(Fo^2^)+(0.0206P)^2^+0.0000P] where P=(Fo^2^+2Fc^2^)/3'
_refine_ls_weighting_scheme calc
_refine_ls_wR_factor_gt 0.0552
_refine_ls_wR_factor_ref 0.0564
_reflns_number_gt 2979
_reflns_number_total 3189
_reflns_threshold_expression >2sigma(I)
_cod_data_source_file c5ce02396c2.cif
_cod_data_source_block 7
_cod_depositor_comments 'Adding full bibliography for 7224177--7224184.cif.'
_cod_original_cell_volume 715.66(9)
_cod_original_sg_symbol_H-M 'P n'
_cod_database_code 7224183

loop_
_symmetry_equiv_pos_as_xyz
'x, y, z'
'x+1/2, -y, z+1/2'

loop_
_atom_site_label
_atom_site_type_symbol
_atom_site_fract_x
_atom_site_fract_y
_atom_site_fract_z
_atom_site_U_iso_or_equiv
_atom_site_adp_type
_atom_site_occupancy
_atom_site_symmetry_multiplicity
_atom_site_calc_flag
_atom_site_refinement_flags
Ru1 Ru 0.07912(4) 0.22165(4) 0.09284(3) 0.01417(7) Uani 1 1 d .
Br1 Br -0.07412(4) 0.03379(5) -0.07218(3) 0.01694(9) Uani 1 1 d .
Br2 Br 0.24251(4) 0.42050(6) 0.25126(3) 0.01734(9) Uani 1 1 d .
O1 O -0.0439(4) -0.0496(5) 0.2400(3) 0.0290(7) Uani 1 1 d .
O2 O -0.2188(4) 0.4679(5) 0.0816(3) 0.0289(7) Uani 1 1 d .
N1 N 0.1879(4) 0.3905(5) -0.0106(3) 0.0166(7) Uani 1 1 d .
N2 N 0.2941(4) 0.0626(5) 0.0900(3) 0.0162(7) Uani 1 1 d .
C1 C 0.0015(5) 0.0515(7) 0.1866(4) 0.0196(9) Uani 1 1 d .
C2 C -0.1089(6) 0.3798(7) 0.0853(3) 0.0210(9) Uani 1 1 d .
C10 C 0.1277(5) 0.5572(6) -0.0582(4) 0.0204(8) Uani 1 1 d .
H10 H 0.0276 0.6060 -0.0455 0.024 Uiso 1 1 calc R
C11 C 0.2057(6) 0.6600(7) -0.1248(4) 0.0255(9) Uani 1 1 d .
H11 H 0.1593 0.7759 -0.1587 0.031 Uiso 1 1 calc R
C12 C 0.3536(6) 0.5902(7) -0.1411(4) 0.0244(9) Uani 1 1 d .
H12 H 0.4114 0.6602 -0.1848 0.029 Uiso 1 1 calc R
C13 C 0.4162(6) 0.4193(6) -0.0937(4) 0.0208(9) Uani 1 1 d .
H13 H 0.5161 0.3688 -0.1056 0.025 Uiso 1 1 calc R
C14 C 0.3314(5) 0.3216(6) -0.0282(3) 0.0183(8) Uani 1 1 d .
C15 C 0.3898(5) 0.1392(6) 0.0265(3) 0.0183(8) Uani 1 1 d .
C16 C 0.5329(6) 0.0460(6) 0.0164(4) 0.0230(9) Uani 1 1 d .
H16 H 0.5984 0.1002 -0.0280 0.028 Uiso 1 1 calc R
C17 C 0.5801(5) -0.1245(6) 0.0707(4) 0.0255(10) Uani 1 1 d .
H17 H 0.6772 -0.1890 0.0635 0.031 Uiso 1 1 calc R
C18 C 0.4837(6) -0.2008(6) 0.1361(4) 0.0247(9) Uani 1 1 d .
H18 H 0.5146 -0.3168 0.1755 0.030 Uiso 1 1 calc R
C19 C 0.3412(5) -0.1032(7) 0.1425(4) 0.0222(9) Uani 1 1 d .
H19 H 0.2740 -0.1565 0.1860 0.027 Uiso 1 1 calc R

loop_
_atom_site_aniso_label
_atom_site_aniso_U_11
_atom_site_aniso_U_22
_atom_site_aniso_U_33
_atom_site_aniso_U_23
_atom_site_aniso_U_13
_atom_site_aniso_U_12
Ru1 0.01282(13) 0.01378(14) 0.01717(14) 0.00126(12) 0.00605(10) 0.00233(11)
Br1 0.01391(19) 0.01898(19) 0.0184(2) -0.00285(16) 0.00475(15) 0.00149(14)
Br2 0.01659(19) 0.01660(19) 0.0187(2) -0.00016(15) 0.00394(15) -0.00133(14)
O1 0.0256(18) 0.0281(18) 0.034(2) 0.0012(15) 0.0089(15) -0.0004(13)
O2 0.0292(19) 0.0221(17) 0.036(2) 0.0005(14) 0.0089(15) 0.0058(14)
N1 0.0143(16) 0.0181(17) 0.0178(18) 0.0025(13) 0.0044(13) 0.0028(13)
N2 0.0138(17) 0.0168(17) 0.0184(18) -0.0004(13) 0.0044(13) 0.0012(12)
C1 0.018(2) 0.023(2) 0.018(2) -0.0029(17) 0.0043(16) 0.0073(16)
C2 0.027(2) 0.020(2) 0.015(2) 0.0022(17) 0.0038(17) -0.0088(18)
C10 0.021(2) 0.020(2) 0.022(2) 0.0024(17) 0.0085(17) 0.0020(16)
C11 0.034(2) 0.019(2) 0.026(2) 0.0071(18) 0.0113(19) 0.0045(18)
C12 0.030(2) 0.025(2) 0.022(2) 0.0032(17) 0.0135(18) -0.0044(18)
C13 0.019(2) 0.021(2) 0.026(2) -0.0008(17) 0.0123(17) -0.0017(16)
C14 0.0185(19) 0.0171(19) 0.021(2) -0.0025(16) 0.0075(15) -0.0008(15)
C15 0.0148(18) 0.017(2) 0.024(2) -0.0007(16) 0.0067(15) -0.0006(14)
C16 0.0173(19) 0.023(2) 0.030(2) 0.0000(18) 0.0096(16) -0.0011(16)
C17 0.020(2) 0.020(2) 0.037(3) -0.0052(18) 0.0081(19) 0.0046(16)
C18 0.023(2) 0.020(2) 0.029(2) 0.0027(17) 0.0026(18) 0.0068(16)
C19 0.020(2) 0.023(2) 0.024(2) 0.0034(17) 0.0060(17) 0.0044(16)

loop_
_atom_type_symbol
_atom_type_description
_atom_type_scat_dispersion_real
_atom_type_scat_dispersion_imag
_atom_type_scat_source
C C 0.0033 0.0016 'International Tables Vol C Tables 4.2.6.8 and 6.1.1.4'
H H 0.0000 0.0000 'International Tables Vol C Tables 4.2.6.8 and 6.1.1.4'
N N 0.0061 0.0033 'International Tables Vol C Tables 4.2.6.8 and 6.1.1.4'
O O 0.0106 0.0060 'International Tables Vol C Tables 4.2.6.8 and 6.1.1.4'
Br Br -0.2901 2.4595 'International Tables Vol C Tables 4.2.6.8 and 6.1.1.4'
Ru Ru -1.2594 0.8363 'International Tables Vol C Tables 4.2.6.8 and 6.1.1.4'

loop_
_geom_angle_atom_site_label_1
_geom_angle_atom_site_label_2
_geom_angle_atom_site_label_3
_geom_angle
C1 Ru1 C2 89.40(18)
C1 Ru1 N2 95.95(16)
C2 Ru1 N2 174.62(17)
C1 Ru1 N1 173.67(16)
C2 Ru1 N1 96.93(16)
N2 Ru1 N1 77.72(14)
C1 Ru1 Br1 91.10(14)
C2 Ru1 Br1 90.10(13)
N2 Ru1 Br1 89.22(10)
N1 Ru1 Br1 88.74(10)
C1 Ru1 Br2 92.22(14)
C2 Ru1 Br2 90.74(13)
N2 Ru1 Br2 89.64(10)
N1 Ru1 Br2 87.86(10)
Br1 Ru1 Br2 176.57(2)
C10 N1 C14 118.7(4)
C10 N1 Ru1 125.7(3)
C14 N1 Ru1 115.6(3)
C19 N2 C15 118.8(4)
C19 N2 Ru1 126.2(3)
C15 N2 Ru1 115.1(3)
O1 C1 Ru1 178.9(4)
O2 C2 Ru1 178.6(4)
N1 C10 C11 122.5(4)
N1 C10 H10 118.8
C11 C10 H10 118.8
C10 C11 C12 118.5(4)
C10 C11 H11 120.8
C12 C11 H11 120.8
C13 C12 C11 119.7(4)
C13 C12 H12 120.1
C11 C12 H12 120.1
C12 C13 C14 119.1(4)
C12 C13 H13 120.4
C14 C13 H13 120.4
N1 C14 C13 121.5(4)
N1 C14 C15 115.7(3)
C13 C14 C15 122.8(4)
N2 C15 C16 120.5(4)
N2 C15 C14 115.9(3)
C16 C15 C14 123.7(4)
C17 C16 C15 120.3(4)
C17 C16 H16 119.9
C15 C16 H16 119.9
C16 C17 C18 119.1(4)
C16 C17 H17 120.4
C18 C17 H17 120.4
C19 C18 C17 118.4(4)
C19 C18 H18 120.8
C17 C18 H18 120.8
N2 C19 C18 123.0(4)
N2 C19 H19 118.5
C18 C19 H19 118.5

loop_
_geom_bond_atom_site_label_1
_geom_bond_atom_site_label_2
_geom_bond_distance
_geom_bond_publ_flag
Ru1 C1 1.895(5) yes
Ru1 C2 1.901(5) yes
Ru1 N2 2.116(3) yes
Ru1 N1 2.116(3) yes
Ru1 Br1 2.5451(5) yes
Ru1 Br2 2.5558(6) yes
O1 C1 1.102(5) ?
O2 C2 1.095(6) ?
N1 C10 1.345(5) ?
N1 C14 1.357(5) ?
N2 C19 1.340(6) ?
N2 C15 1.370(5) ?
C10 C11 1.381(6) ?
C10 H10 0.9500 ?
C11 C12 1.388(6) ?
C11 H11 0.9500 ?
C12 C13 1.375(6) ?
C12 H12 0.9500 ?
C13 C14 1.389(6) ?
C13 H13 0.9500 ?
C14 C15 1.469(6) ?
C15 C16 1.392(6) ?
C16 C17 1.378(6) ?
C16 H16 0.9500 ?
C17 C18 1.390(7) ?
C17 H17 0.9500 ?
C18 C19 1.389(6) ?
C18 H18 0.9500 ?
C19 H19 0.9500 ?
